data_7051810
loop_
_publ_author_name
'Bertolasi, Valerio'
'Ferretti, Valeria'
'Gilli, Paola'
'Yao, Xiaoquan'
'Li, Chao-Jun'

_publ_section_title
;
 Substituent effects on keto--enol tautomerization of \b-diketones from
 X-ray structural data and DFT calculations
;
_journal_issue 4
_journal_name_full 'New Journal of Chemistry'
_journal_page_first 694
_journal_paper_doi 10.1039/b714708b
_journal_volume 32
_journal_year 2008
_chemical_formula_moiety 'C18 H17 Cl O2'
_chemical_formula_sum 'C18 H17 Cl O2'
_chemical_formula_weight 300.77
_chemical_name_systematic
;
2-[1-(4-chlorophenyl)ethyl]-1-phenylbutane-1,3-dione
;
_space_group_IT_number 14
_symmetry_cell_setting monoclinic
_symmetry_space_group_name_Hall '-P 2yab'
_symmetry_space_group_name_H-M 'P 1 21/a 1'
_atom_sites_solution_hydrogens difmap
_atom_sites_solution_primary direct
_atom_sites_solution_secondary difmap
_audit_creation_method SHELXL-97
_cell_angle_alpha 90.00
_cell_angle_beta 109.104(2)
_cell_angle_gamma 90.00
_cell_formula_units_Z 4
_cell_length_a 15.3369(7)
_cell_length_b 5.5988(2)
_cell_length_c 19.0061(11)
_cell_measurement_reflns_used 3260
_cell_measurement_temperature 295
_cell_measurement_theta_max 26.00
_cell_measurement_theta_min 3.36
_cell_volume 1542.14(13)
_computing_cell_refinement 'Denzo SMN (Otwinowski & Minor, 1997)'
_computing_data_collection 'COLLECT (Nonius, 1998)'
_computing_data_reduction 'Denzo SMN (Otwinowski & Minor, 1997)'
_computing_molecular_graphics 'ORTEPIII (Burnett & Johnson, 1996)'
_computing_publication_material
;
SHELXL-97 (Sheldrick, 1997), PARST (Nardelli, 1995)
;
_computing_structure_refinement 'SHELXL-97 (Sheldrick, 1997)'
_computing_structure_solution 'SIR97 (Altomare et al., 1999)'
_diffrn_ambient_temperature 295
_diffrn_measured_fraction_theta_full 0.996
_diffrn_measured_fraction_theta_max 0.996
_diffrn_measurement_device_type 'Nonius Kappa CCD'
_diffrn_measurement_method '\f scans and \w scans'
_diffrn_radiation_monochromator graphite
_diffrn_radiation_source 'fine-focus sealed tube'
_diffrn_radiation_type MoK\a
_diffrn_radiation_wavelength 0.71073
_diffrn_reflns_av_R_equivalents 0.0394
_diffrn_reflns_av_sigmaI/netI 0.0606
_diffrn_reflns_limit_h_max 18
_diffrn_reflns_limit_h_min -18
_diffrn_reflns_limit_k_max 5
_diffrn_reflns_limit_k_min -6
_diffrn_reflns_limit_l_max 23
_diffrn_reflns_limit_l_min -23
_diffrn_reflns_number 5343
_diffrn_reflns_theta_full 26.00
_diffrn_reflns_theta_max 26.00
_diffrn_reflns_theta_min 3.36
_exptl_absorpt_coefficient_mu 0.249
_exptl_absorpt_correction_type none
_exptl_crystal_colour colourless
_exptl_crystal_density_diffrn 1.295
_exptl_crystal_density_method 'not measured'
_exptl_crystal_description irregular
_exptl_crystal_F_000 632
_exptl_crystal_size_max 0.35
_exptl_crystal_size_mid 0.31
_exptl_crystal_size_min 0.24
_refine_diff_density_max 0.246
_refine_diff_density_min -0.220
_refine_diff_density_rms 0.036
_refine_ls_extinction_method none
_refine_ls_goodness_of_fit_ref 1.012
_refine_ls_hydrogen_treatment refall
_refine_ls_matrix_type full
_refine_ls_number_parameters 258
_refine_ls_number_reflns 3025
_refine_ls_number_restraints 0
_refine_ls_restrained_S_all 1.012
_refine_ls_R_factor_all 0.1078
_refine_ls_R_factor_gt 0.0493
_refine_ls_shift/su_max 0.000
_refine_ls_shift/su_mean 0.000
_refine_ls_structure_factor_coef Fsqd
_refine_ls_weighting_details 'calc w=1/[\s^2^(Fo^2^)+(0.0567P)^2^+0.2008P] where P=(Fo^2^+2Fc^2^)/3'
_refine_ls_weighting_scheme calc
_refine_ls_wR_factor_gt 0.1082
_refine_ls_wR_factor_ref 0.1328
_reflns_number_gt 1716
_reflns_number_total 3025
_reflns_threshold_expression I>2sigma(I)
_cod_data_source_file b714708b.txt
_cod_data_source_block (2)
_cod_depositor_comments
;
The following automatic conversions were performed:
'_symmetry_cell_setting' value 'Monoclinic' changed to 'monoclinic'
according to '/home/saulius/struct/CIF-dictionaries/cif_core.dic'
dictionary named 'cif_core.dic' version 2.4.1 from 2010-06-29.

Automatic conversion script
Id: cif_fix_enum 1527 2010-12-29 10:47:43Z saulius 
;
_cod_original_sg_symbol_H-M 'P 21/a'
_cod_database_code 7051810

loop_
_symmetry_equiv_pos_as_xyz
'x, y, z'
'-x+1/2, y+1/2, -z'
'-x, -y, -z'
'x-1/2, -y-1/2, z'

loop_
_atom_site_label
_atom_site_type_symbol
_atom_site_fract_x
_atom_site_fract_y
_atom_site_fract_z
_atom_site_U_iso_or_equiv
_atom_site_adp_type
_atom_site_occupancy
_atom_site_symmetry_multiplicity
_atom_site_calc_flag
_atom_site_refinement_flags
_atom_site_disorder_assembly
_atom_site_disorder_group
Cl1 Cl 0.03342(5) 0.19448(16) -0.08471(4) 0.0894(3) Uani 1 1 d . . .
O1 O 0.41001(17) -0.3107(4) 0.33511(10) 0.0989(8) Uani 1 1 d . . .
O2 O 0.19208(17) -0.3675(4) 0.26077(13) 0.1004(7) Uani 1 1 d . . .
C1 C 0.36083(19) -0.1530(4) 0.34576(13) 0.0602(7) Uani 1 1 d . . .
C2 C 0.29019(17) -0.0291(4) 0.27979(13) 0.0536(6) Uani 1 1 d . . .
C3 C 0.19764(19) -0.1558(5) 0.26848(13) 0.0607(7) Uani 1 1 d . . .
C4 C 0.36583(16) -0.0916(4) 0.42320(12) 0.0487(6) Uani 1 1 d . . .
C5 C 0.32827(17) 0.1159(4) 0.44218(14) 0.0519(6) Uani 1 1 d . . .
C6 C 0.33696(18) 0.1598(5) 0.51561(14) 0.0581(7) Uani 1 1 d . . .
C7 C 0.38316(18) 0.0022(5) 0.57111(16) 0.0594(7) Uani 1 1 d . . .
C8 C 0.42110(18) -0.2017(5) 0.55277(15) 0.0604(7) Uani 1 1 d . . .
C9 C 0.41195(18) -0.2472(4) 0.47972(14) 0.0549(6) Uani 1 1 d . . .
C10 C 0.1175(3) -0.0109(8) 0.2709(2) 0.0825(9) Uani 1 1 d . . .
C11 C 0.32041(18) -0.0405(5) 0.21013(13) 0.0574(7) Uani 1 1 d . . .
C12 C 0.4044(2) 0.1233(7) 0.2210(2) 0.0787(9) Uani 1 1 d . . .
C13 C 0.24450(17) 0.0166(4) 0.13811(12) 0.0508(6) Uani 1 1 d . . .
C14 C 0.1942(2) 0.2281(4) 0.12706(15) 0.0643(7) Uani 1 1 d . . .
C15 C 0.1287(2) 0.2813(5) 0.05955(15) 0.0650(7) Uani 1 1 d . . .
C16 C 0.11355(18) 0.1232(5) 0.00136(13) 0.0604(7) Uani 1 1 d . . .
C17 C 0.16147(19) -0.0864(5) 0.01030(15) 0.0627(7) Uani 1 1 d . . .
C18 C 0.22669(19) -0.1387(4) 0.07849(14) 0.0563(6) Uani 1 1 d . . .
H9 H 0.4352(17) -0.381(5) 0.4658(14) 0.070(8) Uiso 1 1 d . . .
H8 H 0.4535(18) -0.309(4) 0.5919(14) 0.073(8) Uiso 1 1 d . . .
H11 H 0.3408(17) -0.205(4) 0.2078(13) 0.067(7) Uiso 1 1 d . . .
H7 H 0.3884(15) 0.027(4) 0.6192(13) 0.047(6) Uiso 1 1 d . . .
H15 H 0.0946(18) 0.416(5) 0.0553(14) 0.072(8) Uiso 1 1 d . . .
H5 H 0.2986(16) 0.225(4) 0.4046(13) 0.055(7) Uiso 1 1 d . . .
H2 H 0.2844(16) 0.135(5) 0.2929(13) 0.065(7) Uiso 1 1 d . . .
H18 H 0.2612(17) -0.286(4) 0.0880(13) 0.065(7) Uiso 1 1 d . . .
H6 H 0.3119(18) 0.301(5) 0.5268(14) 0.072(8) Uiso 1 1 d . . .
H17 H 0.1511(19) -0.199(5) -0.0296(16) 0.082(8) Uiso 1 1 d . . .
H14 H 0.2053(19) 0.343(5) 0.1655(15) 0.082(8) Uiso 1 1 d . . .
H121 H 0.456(2) 0.074(6) 0.270(2) 0.115(12) Uiso 1 1 d . . .
H122 H 0.424(2) 0.121(5) 0.1783(18) 0.089(10) Uiso 1 1 d . . .
H101 H 0.062(3) -0.097(6) 0.2663(18) 0.113(12) Uiso 1 1 d . . .
H123 H 0.387(2) 0.291(6) 0.2313(16) 0.090(10) Uiso 1 1 d . . .
H102 H 0.106(2) 0.108(6) 0.237(2) 0.109(13) Uiso 1 1 d . . .
H103 H 0.137(3) 0.070(7) 0.317(2) 0.140(16) Uiso 1 1 d . . .

loop_
_atom_site_aniso_label
_atom_site_aniso_U_11
_atom_site_aniso_U_22
_atom_site_aniso_U_33
_atom_site_aniso_U_23
_atom_site_aniso_U_13
_atom_site_aniso_U_12
Cl1 0.0764(5) 0.1248(7) 0.0599(5) 0.0177(4) 0.0127(4) -0.0108(4)
O1 0.1400(19) 0.0953(14) 0.0614(13) 0.0007(10) 0.0330(13) 0.0615(14)
O2 0.1296(19) 0.0671(13) 0.128(2) -0.0279(12) 0.0734(16) -0.0264(12)
C1 0.0792(18) 0.0536(14) 0.0493(15) -0.0008(11) 0.0231(14) 0.0121(13)
C2 0.0698(17) 0.0487(14) 0.0433(14) -0.0057(10) 0.0199(12) 0.0034(12)
C3 0.0815(19) 0.0628(16) 0.0419(14) -0.0073(11) 0.0257(13) -0.0046(14)
C4 0.0515(14) 0.0483(12) 0.0462(14) 0.0003(10) 0.0160(11) -0.0002(11)
C5 0.0546(15) 0.0476(14) 0.0502(16) -0.0002(11) 0.0128(12) 0.0036(11)
C6 0.0603(16) 0.0579(15) 0.0549(16) -0.0131(12) 0.0171(13) 0.0024(13)
C7 0.0598(17) 0.0720(17) 0.0451(16) -0.0067(13) 0.0153(13) -0.0046(13)
C8 0.0612(17) 0.0664(16) 0.0494(16) 0.0089(13) 0.0124(13) 0.0039(13)
C9 0.0582(16) 0.0528(14) 0.0541(16) 0.0002(12) 0.0188(13) 0.0052(12)
C10 0.068(2) 0.101(3) 0.080(3) 0.004(2) 0.0263(19) 0.001(2)
C11 0.0693(17) 0.0561(15) 0.0491(15) -0.0046(11) 0.0226(13) 0.0035(13)
C12 0.071(2) 0.098(3) 0.070(2) -0.0058(18) 0.0265(18) -0.0143(18)
C13 0.0657(16) 0.0481(13) 0.0441(14) -0.0028(10) 0.0256(12) -0.0062(11)
C14 0.091(2) 0.0493(14) 0.0537(17) -0.0055(12) 0.0254(15) -0.0023(14)
C15 0.078(2) 0.0541(15) 0.0641(19) 0.0069(13) 0.0255(16) 0.0026(14)
C16 0.0638(17) 0.0721(17) 0.0475(15) 0.0065(12) 0.0211(13) -0.0118(14)
C17 0.0754(19) 0.0684(17) 0.0494(16) -0.0127(13) 0.0275(15) -0.0114(15)
C18 0.0683(17) 0.0548(14) 0.0517(16) -0.0038(12) 0.0279(14) -0.0034(13)

loop_
_atom_type_symbol
_atom_type_description
_atom_type_scat_dispersion_real
_atom_type_scat_dispersion_imag
_atom_type_scat_source
C C 0.0033 0.0016 'International Tables Vol C Tables 4.2.6.8 and 6.1.1.4'
H H 0.0000 0.0000 'International Tables Vol C Tables 4.2.6.8 and 6.1.1.4'
O O 0.0106 0.0060 'International Tables Vol C Tables 4.2.6.8 and 6.1.1.4'
Cl Cl 0.1484 0.1585 'International Tables Vol C Tables 4.2.6.8 and 6.1.1.4'

loop_
_geom_angle_atom_site_label_1
_geom_angle_atom_site_label_2
_geom_angle_atom_site_label_3
_geom_angle
_geom_angle_site_symmetry_1
_geom_angle_site_symmetry_3
_geom_angle_publ_flag
O1 C1 C4 119.8(2) . . ?
O1 C1 C2 120.2(2) . . ?
C4 C1 C2 120.0(2) . . ?
C1 C2 C3 106.2(2) . . ?
C1 C2 C11 110.7(2) . . ?
C3 C2 C11 112.60(19) . . ?
C1 C2 H2 108.7(14) . . ?
C3 C2 H2 108.4(15) . . ?
C11 C2 H2 110.0(14) . . ?
O2 C3 C10 121.3(3) . . ?
O2 C3 C2 120.1(3) . . ?
C10 C3 C2 118.6(3) . . ?
C9 C4 C5 118.2(2) . . ?
C9 C4 C1 118.0(2) . . ?
C5 C4 C1 123.8(2) . . ?
C6 C5 C4 119.9(2) . . ?
C6 C5 H5 121.1(14) . . ?
C4 C5 H5 119.0(14) . . ?
C7 C6 C5 121.0(2) . . ?
C7 C6 H6 120.9(16) . . ?
C5 C6 H6 118.0(16) . . ?
C8 C7 C6 119.4(3) . . ?
C8 C7 H7 118.6(13) . . ?
C6 C7 H7 122.0(13) . . ?
C9 C8 C7 119.9(3) . . ?
C9 C8 H8 121.5(15) . . ?
C7 C8 H8 118.6(15) . . ?
C8 C9 C4 121.7(3) . . ?
C8 C9 H9 122.0(16) . . ?
C4 C9 H9 116.3(16) . . ?
C3 C10 H101 116(2) . . ?
C3 C10 H102 111(2) . . ?
H101 C10 H102 110(3) . . ?
C3 C10 H103 106(2) . . ?
H101 C10 H103 109(3) . . ?
H102 C10 H103 103(3) . . ?
C13 C11 C12 111.0(2) . . ?
C13 C11 C2 114.2(2) . . ?
C12 C11 C2 109.5(2) . . ?
C13 C11 H11 108.7(14) . . ?
C12 C11 H11 107.6(15) . . ?
C2 C11 H11 105.5(15) . . ?
C11 C12 H121 108.4(18) . . ?
C11 C12 H122 111.0(17) . . ?
H121 C12 H122 114(3) . . ?
C11 C12 H123 108.8(18) . . ?
H121 C12 H123 104(2) . . ?
H122 C12 H123 110(3) . . ?
C18 C13 C14 117.4(2) . . ?
C18 C13 C11 119.7(2) . . ?
C14 C13 C11 122.8(2) . . ?
C15 C14 C13 121.6(2) . . ?
C15 C14 H14 117.5(16) . . ?
C13 C14 H14 120.9(16) . . ?
C16 C15 C14 119.3(3) . . ?
C16 C15 H15 121.5(17) . . ?
C14 C15 H15 119.1(17) . . ?
C17 C16 C15 120.7(3) . . ?
C17 C16 Cl1 120.0(2) . . ?
C15 C16 Cl1 119.3(2) . . ?
C16 C17 C18 119.5(2) . . ?
C16 C17 H17 121.6(16) . . ?
C18 C17 H17 118.9(16) . . ?
C13 C18 C17 121.5(2) . . ?
C13 C18 H18 115.8(14) . . ?
C17 C18 H18 122.7(14) . . ?

loop_
_geom_bond_atom_site_label_1
_geom_bond_atom_site_label_2
_geom_bond_distance
_geom_bond_site_symmetry_2
_geom_bond_publ_flag
Cl1 C16 1.741(3) . ?
O1 C1 1.220(3) . ?
O2 C3 1.194(3) . ?
C1 C4 1.489(3) . ?
C1 C2 1.529(3) . ?
C2 C3 1.538(4) . ?
C2 C11 1.541(3) . ?
C2 H2 0.96(2) . ?
C3 C10 1.486(4) . ?
C4 C9 1.384(3) . ?
C4 C5 1.396(3) . ?
C5 C6 1.380(3) . ?
C5 H5 0.94(2) . ?
C6 C7 1.380(4) . ?
C6 H6 0.93(3) . ?
C7 C8 1.377(4) . ?
C7 H7 0.90(2) . ?
C8 C9 1.373(4) . ?
C8 H8 0.96(3) . ?
C9 H9 0.91(3) . ?
C10 H101 0.96(4) . ?
C10 H102 0.90(3) . ?
C10 H103 0.94(4) . ?
C11 C13 1.513(3) . ?
C11 C12 1.539(4) . ?
C11 H11 0.98(2) . ?
C12 H121 1.04(3) . ?
C12 H122 0.95(3) . ?
C12 H123 1.01(3) . ?
C13 C18 1.383(3) . ?
C13 C14 1.391(3) . ?
C14 C15 1.379(4) . ?
C14 H14 0.95(3) . ?
C15 C16 1.375(4) . ?
C15 H15 0.91(3) . ?
C16 C17 1.365(4) . ?
C17 C18 1.385(4) . ?
C17 H17 0.96(3) . ?
C18 H18 0.97(2) . ?

loop_
_cod_related_entry_id
_cod_related_entry_database
_cod_related_entry_code
1 ChemSpider 21118279
